data_2311920
loop_
_publ_author_name
'Cuartas, Viviana'
'Insuasty, Braulio'
'Cobo, Justo'
'Glidewell, Christopher'

_publ_section_title
;
 Reduced 3,4'-bipyrazoles from a simple pyrazole precursor: synthetic
 sequence, molecular structures and supramolecular assembly.
;
_journal_coeditor_code SK3669
_journal_issue 'Pt 10'
_journal_name_full 'Acta crystallographica. Section C, Structural chemistry'
_journal_page_first 784
_journal_page_last 790
_journal_paper_doi 10.1107/S205322961701302X
_journal_volume 73
_journal_year 2017
_chemical_formula_iupac 'C27 H24 Br N3 O'
_chemical_formula_moiety 'C27 H24 Br N3 O'
_chemical_formula_sum 'C27 H24 Br N3 O'
_chemical_formula_weight 486.39
_chemical_name_systematic
(<i>E</i>)-3-{5-[Benzyl(methyl)amino]-3-methyl-1-phenyl-1<i>H</i>-pyrazol-4-yl}-1-(4-bromophenyl)prop-2-en-1-one
_space_group_crystal_system monoclinic
_space_group_IT_number 15
_space_group_name_Hall '-C 2yc'
_space_group_name_H-M_alt 'C 1 2/c 1'
_atom_sites_solution_hydrogens geom
_audit_creation_method SHELXL-2014
_cell_angle_alpha 90
_cell_angle_beta 123.334(14)
_cell_angle_gamma 90
_cell_formula_units_Z 8
_cell_length_a 31.172(16)
_cell_length_b 10.039(6)
_cell_length_c 17.861(10)
_cell_measurement_reflns_used 5344
_cell_measurement_temperature 100(2)
_cell_measurement_theta_max 27.535
_cell_measurement_theta_min 2.174
_cell_volume 4670(5)
_computing_cell_refinement
;
SAINT (Bruker, 2016)
;
_computing_data_collection 'APEX3 (Bruker2016)'
_computing_data_reduction
;
SAINT (Bruker, 2016)
;
_computing_molecular_graphics
;
PLATON (Spek, 2009)
;
_computing_publication_material
;
SHELXL-2014 (Sheldrick, 2015) and PLATON (Spek, 2009)
;
_computing_structure_refinement
;
SHELXL-2014 (Sheldrick, 2015)
;
_computing_structure_solution
;
SIR92 (Altomare <i>et al.</i>,  1994)
;
_diffrn_ambient_temperature 100(2)
_diffrn_measured_fraction_theta_full 1.000
_diffrn_measured_fraction_theta_max 0.993
_diffrn_measurement_device_type 'Bruker D8 Venture'
_diffrn_measurement_method '\f and \w scans'
_diffrn_radiation_monochromator 'multilayer mirror'
_diffrn_radiation_type MoK\a
_diffrn_radiation_wavelength 0.71073
_diffrn_reflns_av_R_equivalents 0.1167
_diffrn_reflns_limit_h_max 40
_diffrn_reflns_limit_h_min -35
_diffrn_reflns_limit_k_max 12
_diffrn_reflns_limit_k_min -13
_diffrn_reflns_limit_l_max 23
_diffrn_reflns_limit_l_min -23
_diffrn_reflns_number 49556
_diffrn_reflns_theta_full 25.242
_diffrn_reflns_theta_max 27.535
_diffrn_reflns_theta_min 2.174
_diffrn_standards_decay_% 0
_diffrn_standards_interval_count 0
_diffrn_standards_interval_time 0
_diffrn_standards_number 0
_exptl_absorpt_coefficient_mu 1.785
_exptl_absorpt_correction_T_max 0.738
_exptl_absorpt_correction_T_min 0.717
_exptl_absorpt_correction_type multi-scan
_exptl_absorpt_process_details
;
(SADABS-2016/2; Bruker, 2016)
;
_exptl_crystal_colour yellow
_exptl_crystal_density_diffrn 1.384
_exptl_crystal_description block
_exptl_crystal_F_000 2000
_exptl_crystal_size_max 0.370
_exptl_crystal_size_mid 0.280
_exptl_crystal_size_min 0.170
_refine_diff_density_max 0.629
_refine_diff_density_min -0.714
_refine_ls_extinction_method none
_refine_ls_goodness_of_fit_ref 1.013
_refine_ls_hydrogen_treatment constr
_refine_ls_matrix_type full
_refine_ls_number_parameters 291
_refine_ls_number_reflns 5343
_refine_ls_number_restraints 0
_refine_ls_restrained_S_all 1.013
_refine_ls_R_factor_all 0.0754
_refine_ls_R_factor_gt 0.0455
_refine_ls_shift/su_max 0.001
_refine_ls_shift/su_mean 0.000
_refine_ls_structure_factor_coef Fsqd
_refine_ls_weighting_details 'w = 1/[\s^2^(Fo^2^)+(0.0380P)^2^+18.3538P] where P=(Fo^2^+2Fc^2^)/3'
_refine_ls_weighting_scheme calc
_refine_ls_wR_factor_gt 0.0957
_refine_ls_wR_factor_ref 0.1113
_reflns_number_gt 3912
_reflns_number_total 5343
_reflns_threshold_expression I>2\s(I)
_cod_data_source_file sk3669sup1.cif
_cod_data_source_block II
_cod_original_sg_symbol_H-M 'C 2/c'
_cod_database_code 2311920
_shelx_space_group_comment
;
The symmetry employed for this shelxl refinement is uniquely defined
by the following loop, which should always be used as a source of
symmetry information in preference to the above space-group names.
They are only intended as comments.
;
_shelx_estimated_absorpt_t_min 0.558
_shelx_estimated_absorpt_t_max 0.751
_shelxl_version_number 2.014

loop_
_space_group_symop_operation_xyz
'x, y, z'
'-x, y, -z+1/2'
'x+1/2, y+1/2, z'
'-x+1/2, y+1/2, -z+1/2'
'-x, -y, -z'
'x, -y, z-1/2'
'-x+1/2, -y+1/2, -z'
'x+1/2, -y+1/2, z-1/2'

loop_
_atom_site_type_symbol
_atom_site_label
_atom_site_fract_x
_atom_site_fract_y
_atom_site_fract_z
_atom_site_U_iso_or_equiv
_atom_site_adp_type
_atom_site_calc_flag
_atom_site_occupancy
N N1 0.31616(9) 0.7080(2) 0.19362(17) 0.0204(5) Uani d 1
N N2 0.30659(9) 0.8281(2) 0.14792(17) 0.0196(5) Uani d 1
C C3 0.35258(11) 0.8829(3) 0.1831(2) 0.0185(6) Uani d 1
C C4 0.39294(11) 0.8001(3) 0.2501(2) 0.0178(6) Uani d 1
C C5 0.36735(11) 0.6881(3) 0.2548(2) 0.0191(6) Uani d 1
C C11 0.27401(11) 0.6341(3) 0.1846(2) 0.0201(6) Uani d 1
C C12 0.23830(11) 0.5731(3) 0.1027(2) 0.0229(7) Uani d 1
H H12 0.2409 0.5831 0.0524 0.028 Uiso calc 1
C C13 0.19889(12) 0.4972(3) 0.0963(2) 0.0258(7) Uani d 1
H H13 0.1743 0.4555 0.0412 0.031 Uiso calc 1
C C14 0.19541(11) 0.4824(3) 0.1701(2) 0.0244(7) Uani d 1
H H14 0.1691 0.4284 0.1658 0.029 Uiso calc 1
C C15 0.23042(12) 0.5465(3) 0.2505(2) 0.0274(7) Uani d 1
H H15 0.2276 0.5376 0.3005 0.033 Uiso calc 1
C C16 0.26946(12) 0.6233(3) 0.2572(2) 0.0246(7) Uani d 1
H H16 0.2930 0.6684 0.3115 0.030 Uiso calc 1
C C31 0.35817(11) 1.0175(3) 0.1531(2) 0.0230(7) Uani d 1
H H31A 0.3244 1.0495 0.1046 0.034 Uiso calc 1
H H31B 0.3810 1.0110 0.1316 0.034 Uiso calc 1
H H31C 0.3728 1.0798 0.2036 0.034 Uiso calc 1
C C41 0.44734(11) 0.8243(3) 0.29311(19) 0.0187(6) Uani d 1
H H41 0.4567 0.9106 0.2851 0.022 Uiso calc 1
C C42 0.48651(11) 0.7384(3) 0.3435(2) 0.0218(6) Uani d 1
H H42 0.4794 0.6517 0.3553 0.026 Uiso calc 1
C C43 0.54010(11) 0.7781(3) 0.3804(2) 0.0199(6) Uani d 1
O O43 0.55314(8) 0.8956(2) 0.38735(15) 0.0247(5) Uani d 1
C C431 0.57969(11) 0.6699(3) 0.41018(19) 0.0191(6) Uani d 1
C C432 0.63165(11) 0.7039(3) 0.4637(2) 0.0227(6) Uani d 1
H H432 0.6409 0.7943 0.4806 0.027 Uiso calc 1
C C433 0.67023(11) 0.6087(3) 0.4929(2) 0.0228(6) Uani d 1
H H433 0.7054 0.6328 0.5300 0.027 Uiso calc 1
C C434 0.65561(11) 0.4764(3) 0.4660(2) 0.0202(6) Uani d 1
Br Br44 0.70677(2) 0.34263(3) 0.50516(2) 0.02657(11) Uani d 1
C C435 0.60448(12) 0.4399(3) 0.4115(2) 0.0252(7) Uani d 1
H H435 0.5953 0.3499 0.3931 0.030 Uiso calc 1
C C436 0.56662(11) 0.5365(3) 0.3840(2) 0.0228(7) Uani d 1
H H436 0.5315 0.5118 0.3471 0.027 Uiso calc 1
N N51 0.38907(9) 0.5756(2) 0.30942(17) 0.0214(5) Uani d 1
C C51 0.41273(13) 0.5978(3) 0.4060(2) 0.0280(7) Uani d 1
H H51A 0.3861 0.5952 0.4192 0.042 Uiso calc 1
H H51B 0.4297 0.6850 0.4228 0.042 Uiso calc 1
H H51C 0.4382 0.5280 0.4401 0.042 Uiso calc 1
C C52 0.36431(11) 0.4447(3) 0.2763(2) 0.0244(7) Uani d 1
H H52A 0.3470 0.4409 0.2104 0.029 Uiso calc 1
H H52B 0.3379 0.4325 0.2903 0.029 Uiso calc 1
C C521 0.40390(11) 0.3335(3) 0.3196(2) 0.0218(6) Uani d 1
C C522 0.44605(12) 0.3300(3) 0.3122(2) 0.0261(7) Uani d 1
H H522 0.4505 0.3985 0.2804 0.031 Uiso calc 1
C C523 0.48183(13) 0.2269(3) 0.3510(2) 0.0311(8) Uani d 1
H H523 0.5102 0.2246 0.3450 0.037 Uiso calc 1
C C524 0.47571(13) 0.1271(3) 0.3989(2) 0.0327(8) Uani d 1
H H524 0.5002 0.0571 0.4259 0.039 Uiso calc 1
C C525 0.43416(14) 0.1301(3) 0.4069(2) 0.0314(8) Uani d 1
H H525 0.4300 0.0620 0.4394 0.038 Uiso calc 1
C C526 0.39795(13) 0.2333(3) 0.3672(2) 0.0255(7) Uani d 1
H H526 0.3694 0.2349 0.3729 0.031 Uiso calc 1

loop_
_atom_site_aniso_label
_atom_site_aniso_U_11
_atom_site_aniso_U_22
_atom_site_aniso_U_33
_atom_site_aniso_U_12
_atom_site_aniso_U_13
_atom_site_aniso_U_23
N1 0.0157(12) 0.0142(11) 0.0290(14) 0.0005(9) 0.0107(11) 0.0023(10)
N2 0.0182(12) 0.0129(11) 0.0278(13) 0.0032(9) 0.0128(11) 0.0033(10)
C3 0.0152(14) 0.0142(13) 0.0242(15) 0.0032(10) 0.0098(12) 0.0020(11)
C4 0.0153(14) 0.0125(12) 0.0240(15) 0.0021(10) 0.0099(12) 0.0000(11)
C5 0.0176(14) 0.0134(13) 0.0260(15) 0.0014(10) 0.0118(12) 0.0013(11)
C11 0.0126(14) 0.0123(13) 0.0317(16) 0.0016(10) 0.0099(12) 0.0023(11)
C12 0.0197(15) 0.0149(13) 0.0294(17) 0.0030(11) 0.0105(13) 0.0036(12)
C13 0.0193(16) 0.0148(14) 0.0332(18) -0.0014(11) 0.0080(14) -0.0013(12)
C14 0.0147(14) 0.0158(13) 0.0396(19) -0.0013(11) 0.0130(14) 0.0012(13)
C15 0.0254(17) 0.0217(15) 0.0363(19) -0.0017(12) 0.0177(15) 0.0002(13)
C16 0.0220(16) 0.0215(15) 0.0290(17) -0.0037(12) 0.0131(13) -0.0028(12)
C31 0.0183(15) 0.0155(13) 0.0328(17) 0.0027(11) 0.0126(13) 0.0029(12)
C41 0.0166(14) 0.0140(13) 0.0244(15) -0.0012(10) 0.0104(12) -0.0014(11)
C42 0.0178(15) 0.0141(13) 0.0316(17) 0.0002(11) 0.0123(13) 0.0007(12)
C43 0.0192(15) 0.0141(13) 0.0237(15) 0.0030(11) 0.0101(12) 0.0008(11)
O43 0.0199(11) 0.0139(10) 0.0376(13) -0.0010(8) 0.0142(10) -0.0003(9)
C431 0.0162(14) 0.0160(13) 0.0240(15) 0.0012(11) 0.0105(12) 0.0008(11)
C432 0.0185(15) 0.0136(13) 0.0346(17) -0.0015(11) 0.0137(13) -0.0005(12)
C433 0.0136(14) 0.0194(14) 0.0312(17) -0.0025(11) 0.0097(13) -0.0020(12)
C434 0.0180(14) 0.0135(13) 0.0288(16) 0.0038(11) 0.0127(13) 0.0015(12)
Br44 0.01821(16) 0.01703(15) 0.03877(19) 0.00509(12) 0.01204(13) 0.00039(13)
C435 0.0213(16) 0.0153(14) 0.0334(18) -0.0006(11) 0.0114(14) -0.0033(12)
C436 0.0116(14) 0.0194(14) 0.0321(17) -0.0018(11) 0.0086(12) -0.0024(12)
N51 0.0190(13) 0.0106(11) 0.0278(14) 0.0006(9) 0.0086(11) 0.0022(10)
C51 0.0268(17) 0.0218(15) 0.0292(17) 0.0032(13) 0.0115(14) 0.0034(13)
C52 0.0174(15) 0.0110(13) 0.0366(18) 0.0009(11) 0.0096(13) 0.0022(12)
C521 0.0192(15) 0.0119(13) 0.0278(16) 0.0010(11) 0.0088(12) 0.0013(12)
C522 0.0212(16) 0.0194(15) 0.0339(17) -0.0003(12) 0.0127(14) 0.0028(13)
C523 0.0182(16) 0.0306(18) 0.039(2) 0.0021(13) 0.0122(15) -0.0041(15)
C524 0.0264(18) 0.0179(15) 0.0348(19) 0.0076(12) 0.0048(15) -0.0022(13)
C525 0.039(2) 0.0164(15) 0.0294(18) 0.0032(13) 0.0126(15) 0.0045(12)
C526 0.0274(17) 0.0192(15) 0.0293(17) -0.0004(12) 0.0151(14) -0.0016(12)

loop_
_atom_type_symbol
_atom_type_description
_atom_type_scat_dispersion_real
_atom_type_scat_dispersion_imag
_atom_type_scat_source
C C 0.0033 0.0016 'International Tables Vol C Tables 4.2.6.8 and 6.1.1.4'
H H 0.0000 0.0000 'International Tables Vol C Tables 4.2.6.8 and 6.1.1.4'
N N 0.0061 0.0033 'International Tables Vol C Tables 4.2.6.8 and 6.1.1.4'
O O 0.0106 0.0060 'International Tables Vol C Tables 4.2.6.8 and 6.1.1.4'
Br Br -0.2901 2.4595 'International Tables Vol C Tables 4.2.6.8 and 6.1.1.4'

loop_
_geom_angle_atom_site_label_1
_geom_angle_atom_site_label_2
_geom_angle_atom_site_label_3
_geom_angle
C5 N1 N2 112.1(2)
C5 N1 C11 127.4(2)
N2 N1 C11 119.5(2)
C3 N2 N1 104.6(2)
N2 C3 C4 112.4(2)
N2 C3 C31 120.8(2)
C4 C3 C31 126.9(3)
C5 C4 C3 104.3(2)
C5 C4 C41 129.8(3)
C3 C4 C41 125.6(3)
N1 C5 N51 125.5(3)
N1 C5 C4 106.6(2)
N51 C5 C4 127.8(3)
C16 C11 C12 120.8(3)
C16 C11 N1 119.5(3)
C12 C11 N1 119.7(3)
C13 C12 C11 118.9(3)
C13 C12 H12 120.6
C11 C12 H12 120.6
C14 C13 C12 120.4(3)
C14 C13 H13 119.8
C12 C13 H13 119.8
C13 C14 C15 120.2(3)
C13 C14 H14 119.9
C15 C14 H14 119.9
C16 C15 C14 119.8(3)
C16 C15 H15 120.1
C14 C15 H15 120.1
C11 C16 C15 119.9(3)
C11 C16 H16 120.0
C15 C16 H16 120.0
C3 C31 H31A 109.5
C3 C31 H31B 109.5
H31A C31 H31B 109.5
C3 C31 H31C 109.5
H31A C31 H31C 109.5
H31B C31 H31C 109.5
C42 C41 C4 127.7(3)
C42 C41 H41 116.2
C4 C41 H41 116.2
C41 C42 C43 120.7(3)
C41 C42 H42 119.6
C43 C42 H42 119.6
O43 C43 C42 122.3(3)
O43 C43 C431 119.6(3)
C42 C43 C431 118.1(2)
C432 C431 C436 118.4(3)
C432 C431 C43 118.9(3)
C436 C431 C43 122.7(3)
C433 C432 C431 121.7(3)
C433 C432 H432 119.1
C431 C432 H432 119.1
C432 C433 C434 118.1(3)
C432 C433 H433 121.0
C434 C433 H433 121.0
C435 C434 C433 121.6(3)
C435 C434 Br44 118.7(2)
C433 C434 Br44 119.7(2)
C434 C435 C436 119.3(3)
C434 C435 H435 120.4
C436 C435 H435 120.4
C435 C436 C431 120.9(3)
C435 C436 H436 119.6
C431 C436 H436 119.6
C5 N51 C51 115.7(2)
C5 N51 C52 119.6(2)
C51 N51 C52 114.8(2)
N51 C51 H51A 109.5
N51 C51 H51B 109.5
H51A C51 H51B 109.5
N51 C51 H51C 109.5
H51A C51 H51C 109.5
H51B C51 H51C 109.5
N51 C52 C521 110.5(2)
N51 C52 H52A 109.5
C521 C52 H52A 109.5
N51 C52 H52B 109.5
C521 C52 H52B 109.5
H52A C52 H52B 108.1
C522 C521 C526 119.3(3)
C522 C521 C52 121.0(3)
C526 C521 C52 119.7(3)
C521 C522 C523 120.7(3)
C521 C522 H522 119.6
C523 C522 H522 119.6
C522 C523 C524 119.7(3)
C522 C523 H523 120.1
C524 C523 H523 120.1
C525 C524 C523 120.0(3)
C525 C524 H524 120.0
C523 C524 H524 120.0
C524 C525 C526 120.3(3)
C524 C525 H525 119.9
C526 C525 H525 119.9
C521 C526 C525 120.0(3)
C521 C526 H526 120.0
C525 C526 H526 120.0

loop_
_geom_bond_atom_site_label_1
_geom_bond_atom_site_label_2
_geom_bond_distance
N1 C5 1.365(4)
N1 N2 1.393(3)
N1 C11 1.439(4)
N2 C3 1.327(4)
C3 C4 1.432(4)
C3 C31 1.499(4)
C4 C5 1.408(4)
C4 C41 1.447(4)
C5 N51 1.399(4)
C11 C16 1.384(5)
C11 C12 1.402(4)
C12 C13 1.396(4)
C12 H12 0.9500
C13 C14 1.388(5)
C13 H13 0.9500
C14 C15 1.395(5)
C14 H14 0.9500
C15 C16 1.389(4)
C15 H15 0.9500
C16 H16 0.9500
C31 H31A 0.9800
C31 H31B 0.9800
C31 H31C 0.9800
C41 C42 1.355(4)
C41 H41 0.9500
C42 C43 1.475(4)
C42 H42 0.9500
C43 O43 1.231(3)
C43 C431 1.505(4)
C431 C432 1.397(4)
C431 C436 1.403(4)
C432 C433 1.394(4)
C432 H432 0.9500
C433 C434 1.400(4)
C433 H433 0.9500
C434 C435 1.385(4)
C434 Br44 1.900(3)
C435 C436 1.392(4)
C435 H435 0.9500
C436 H436 0.9500
N51 C51 1.473(4)
N51 C52 1.473(4)
C51 H51A 0.9800
C51 H51B 0.9800
C51 H51C 0.9800
C52 C521 1.523(4)
C52 H52A 0.9900
C52 H52B 0.9900
C521 C522 1.391(5)
C521 C526 1.394(4)
C522 C523 1.395(4)
C522 H522 0.9500
C523 C524 1.396(5)
C523 H523 0.9500
C524 C525 1.380(5)
C524 H524 0.9500
C525 C526 1.404(4)
C525 H525 0.9500
C526 H526 0.9500

loop_
_geom_torsion_atom_site_label_1
_geom_torsion_atom_site_label_2
_geom_torsion_atom_site_label_3
_geom_torsion_atom_site_label_4
_geom_torsion
C5 N1 N2 C3 -1.1(3)
C11 N1 N2 C3 168.1(3)
N1 N2 C3 C4 1.5(3)
N1 N2 C3 C31 -177.9(3)
N2 C3 C4 C5 -1.3(3)
C31 C3 C4 C5 178.0(3)
N2 C3 C4 C41 172.4(3)
C31 C3 C4 C41 -8.3(5)
N2 N1 C5 N51 -178.4(3)
C11 N1 C5 N51 13.4(5)
N2 N1 C5 C4 0.4(3)
C11 N1 C5 C4 -167.8(3)
C3 C4 C5 N1 0.5(3)
C41 C4 C5 N1 -172.8(3)
C3 C4 C5 N51 179.2(3)
C41 C4 C5 N51 6.0(5)
C5 N1 C11 C16 56.2(4)
N2 N1 C11 C16 -111.3(3)
C5 N1 C11 C12 -123.3(3)
N2 N1 C11 C12 69.2(3)
C16 C11 C12 C13 -2.1(4)
N1 C11 C12 C13 177.4(2)
C11 C12 C13 C14 -0.2(4)
C12 C13 C14 C15 1.9(4)
C13 C14 C15 C16 -1.2(5)
C12 C11 C16 C15 2.8(4)
N1 C11 C16 C15 -176.7(3)
C14 C15 C16 C11 -1.1(5)
C5 C4 C41 C42 5.4(5)
C3 C4 C41 C42 -166.5(3)
C4 C41 C42 C43 178.0(3)
C41 C42 C43 O43 18.8(5)
C41 C42 C43 C431 -161.2(3)
O43 C43 C431 C432 14.7(4)
C42 C43 C431 C432 -165.3(3)
O43 C43 C431 C436 -163.2(3)
C42 C43 C431 C436 16.9(4)
C436 C431 C432 C433 -1.5(5)
C43 C431 C432 C433 -179.4(3)
C431 C432 C433 C434 0.9(5)
C432 C433 C434 C435 0.4(5)
C432 C433 C434 Br44 -179.3(2)
C433 C434 C435 C436 -1.1(5)
Br44 C434 C435 C436 178.6(2)
C434 C435 C436 C431 0.5(5)
C432 C431 C436 C435 0.8(5)
C43 C431 C436 C435 178.6(3)
N1 C5 N51 C51 -112.2(3)
C4 C5 N51 C51 69.3(4)
N1 C5 N51 C52 31.7(4)
C4 C5 N51 C52 -146.8(3)
C5 N51 C52 C521 152.0(3)
C51 N51 C52 C521 -63.8(4)
N51 C52 C521 C522 -57.3(4)
N51 C52 C521 C526 122.8(3)
C526 C521 C522 C523 0.7(5)
C52 C521 C522 C523 -179.2(3)
C521 C522 C523 C524 -0.9(5)
C522 C523 C524 C525 0.6(5)
C523 C524 C525 C526 -0.1(5)
C522 C521 C526 C525 -0.3(5)
C52 C521 C526 C525 179.7(3)
C524 C525 C526 C521 -0.1(5)
